data_2106898
loop_
_publ_author_name
'Dent Glasser, L.S.'
'Giovanoli, R.'

_publ_section_title
;
 Barium aluminate hydrates. IV. The crystal structure of alpha Ba2 (Al4 (O
 H)16)
;
_journal_name_full 'Acta Crystallographica B (24,1968-38,1982)'
_journal_page_first 519
_journal_page_last 524
_journal_volume 28
_journal_year 1972
_chemical_formula_sum 'Al4 Ba2 H16 O16'
_chemical_name_systematic 'Ba2 (Al4 (O H)16)'
_space_group_IT_number 2
_symmetry_space_group_name_Hall '-P 1'
_symmetry_space_group_name_H-M 'P -1'
_cell_angle_alpha 99.4
_cell_angle_beta 92.31
_cell_angle_gamma 106.1
_cell_formula_units_Z 1
_cell_length_a 5.65
_cell_length_b 6.821
_cell_length_c 8.943
_cell_volume 325.352
_citation_journal_id_ASTM ACBCAR
_cod_data_source_file DentGlasser_ACBCAR_1972_1747.cif
_cod_data_source_block H16Al4Ba2O16
_cod_original_cell_volume 325.3524
_cod_original_formula_sum 'H16 Al4 Ba2 O16'
_cod_database_code 2106898

loop_
_symmetry_equiv_pos_as_xyz
x,y,z
-x,-y,-z

loop_
_atom_site_label
_atom_site_type_symbol
_atom_site_fract_x
_atom_site_fract_y
_atom_site_fract_z
_atom_site_occupancy
_atom_site_U_iso_or_equiv
Al1 Al+3 0.32 0.847 0.225 1 0.0
Al2 Al+3 0.313 0.825 0.557 1 0.0
O1 O-2 -0.028 0.746 0.558 1 0.0
O7 O-2 0.353 0.622 0.677 1 0.0
O2 O-2 -0.026 0.736 0.197 1 0.0
Ba1 Ba+2 -0.0013 0.3018 0.135 1 0.0
O5 O-2 0.333 0.662 0.363 1 0.0
O8 O-2 0.337 0.023 0.741 1 0.0
O6 O-2 0.332 0.025 0.424 1 0.0
O3 O-2 0.362 0.648 0.062 1 0.0
O4 O-2 0.277 0.043 0.107 1 0.0
